data_4082235
loop_
_publ_author_name
'Zhao, Jing'
'Zhang, Shaoguang'
'Zhang, Wen-Xiong'
'Xi, Zhenfeng'

_publ_section_title
;
 Reaction of Titanacyclobutene--Silacyclobutene Fused-Ring Complexes with
 Nitriles via Formal Insertion of the C--N Triple Bond of Nitrile into the
 Silacyclobutene Ring
;
_journal_issue 1
_journal_name_full Organometallics
_journal_page_first 8
_journal_paper_doi 10.1021/om401065c
_journal_volume 33
_journal_year 2014
_chemical_formula_moiety 'C37 H35 N Si Ti'
_chemical_formula_sum 'C37 H35 N Si Ti'
_chemical_formula_weight 569.65
_chemical_name_systematic
;
 ?
;
_space_group_crystal_system monoclinic
_space_group_IT_number 14
_space_group_name_Hall '-P 2yn'
_space_group_name_H-M_alt 'P 1 21/n 1'
_symmetry_space_group_name_Hall '-P 2yn'
_symmetry_space_group_name_H-M 'P 1 21/n 1'
_atom_sites_solution_hydrogens geom
_atom_sites_solution_primary iterative
_audit_creation_date 2013-10-11
_audit_creation_method
;
  Olex2 1.2
  (compiled Apr 23 2013 17:54:37, GUI svn.r4466)
;
_cell_angle_alpha 90
_cell_angle_beta 99.069(3)
_cell_angle_gamma 90
_cell_formula_units_Z 4
_cell_length_a 10.2052(3)
_cell_length_b 17.3311(5)
_cell_length_c 17.0297(6)
_cell_measurement_reflns_used 6452
_cell_measurement_temperature 180(2)
_cell_measurement_theta_max 28.9020
_cell_measurement_theta_min 3.7230
_cell_volume 2974.35(16)
_computing_cell_refinement
;
CrysAlisPro, Agilent Technologies,
Version 1.171.36.28 (release 01-02-2013 CrysAlis171 .NET)
(compiled Feb  1 2013,16:14:44)
;
_computing_data_collection
;
CrysAlisPro, Agilent Technologies,
Version 1.171.36.28 (release 01-02-2013 CrysAlis171 .NET)
(compiled Feb  1 2013,16:14:44)
;
_computing_data_reduction
;
CrysAlisPro, Agilent Technologies,
Version 1.171.36.28 (release 01-02-2013 CrysAlis171 .NET)
(compiled Feb  1 2013,16:14:44)
;
_computing_molecular_graphics
;
O. V. Dolomanov, L. J. Bourhis, R. J. Gildea, J. A. K. Howard and H. Puschmann,
OLEX2: a complete structure solution, refinement and analysis program.
J. Appl. Cryst. (2009). 42, 339-341.
;
_computing_publication_material
;
O. V. Dolomanov, L. J. Bourhis, R. J. Gildea, J. A. K. Howard and H. Puschmann,
OLEX2: a complete structure solution, refinement and analysis program.
J. Appl. Cryst. (2009). 42, 339-341.
;
_computing_structure_refinement
;
XL, G.M. Sheldrick, Acta Cryst.
(2008). A64, 112-122
;
_computing_structure_solution
;
olex2.solve (L.J. Bourhis, O.V. Dolomanov, R.J. Gildea, J.A.K. Howard,
H. Puschmann, in preparation, 2011)
;
_diffrn_ambient_temperature 180.15
_diffrn_detector_area_resol_mean 10.3914
_diffrn_measured_fraction_theta_full 0.9919
_diffrn_measured_fraction_theta_max 0.8327
_diffrn_measurement_details
;
  1 omega  -75.00   96.00   1.0000   13.8600
omega____ theta____ kappa____ phi______ frames
    -       10.7017    0.0000    0.0000 171
;
_diffrn_measurement_device_type 'SuperNova, Dual, Cu at zero, Atlas'
_diffrn_measurement_method '\w scans'
_diffrn_orient_matrix_UB_11 -0.0258797000
_diffrn_orient_matrix_UB_12 -0.0258699000
_diffrn_orient_matrix_UB_13 0.0259712000
_diffrn_orient_matrix_UB_21 0.0622730000
_diffrn_orient_matrix_UB_22 -0.0189832000
_diffrn_orient_matrix_UB_23 0.0078280000
_diffrn_orient_matrix_UB_31 0.0201607000
_diffrn_orient_matrix_UB_32 0.0254162000
_diffrn_orient_matrix_UB_33 0.0322820000
_diffrn_radiation_monochromator mirror
_diffrn_radiation_type 'Mo K\a'
_diffrn_radiation_wavelength 0.7107
_diffrn_reflns_av_R_equivalents 0.0223
_diffrn_reflns_av_unetI/netI 0.0312
_diffrn_reflns_Laue_measured_fraction_full 0.971
_diffrn_reflns_Laue_measured_fraction_max 0.996
_diffrn_reflns_limit_h_max 12
_diffrn_reflns_limit_h_min -8
_diffrn_reflns_limit_k_max 17
_diffrn_reflns_limit_k_min -20
_diffrn_reflns_limit_l_max 20
_diffrn_reflns_limit_l_min -18
_diffrn_reflns_number 11341
_diffrn_reflns_point_group_measured_fraction_full 0.971
_diffrn_reflns_point_group_measured_fraction_max 0.996
_diffrn_reflns_theta_full 25.242
_diffrn_reflns_theta_max 25.027
_diffrn_reflns_theta_min 3.100
_diffrn_source 'SuperNova (Mo) X-ray Source'
_exptl_absorpt_coefficient_mu 0.355
_exptl_absorpt_correction_T_max 1.00000
_exptl_absorpt_correction_T_min 0.86303
_exptl_absorpt_correction_type multi-scan
_exptl_absorpt_process_details
;
CrysAlisPro, Agilent Technologies,
Version 1.171.36.28 (release 01-02-2013 CrysAlis171 .NET)
(compiled Feb  1 2013,16:14:44)
Empirical absorption correction using spherical harmonics,
 implemented in SCALE3 ABSPACK scaling algorithm.
;
_exptl_crystal_colour 'dark green'
_exptl_crystal_density_diffrn 1.272
_exptl_crystal_description block
_exptl_crystal_F_000 1200
_exptl_crystal_size_max 0.2
_exptl_crystal_size_mid 0.1
_exptl_crystal_size_min 0.1
_refine_diff_density_max 0.602
_refine_diff_density_min -0.387
_refine_diff_density_rms 0.048
_refine_ls_extinction_method none
_refine_ls_goodness_of_fit_ref 1.051
_refine_ls_hydrogen_treatment constr
_refine_ls_matrix_type full
_refine_ls_number_parameters 363
_refine_ls_number_reflns 5222
_refine_ls_number_restraints 0
_refine_ls_restrained_S_all 1.051
_refine_ls_R_factor_all 0.0478
_refine_ls_R_factor_gt 0.0386
_refine_ls_shift/su_max 0.001
_refine_ls_shift/su_mean 0.000
_refine_ls_structure_factor_coef Fsqd
_refine_ls_weighting_details 'w=1/[\s^2^(Fo^2^)+(0.0405P)^2^+2.0176P] where P=(Fo^2^+2Fc^2^)/3'
_refine_ls_weighting_scheme calc
_refine_ls_wR_factor_gt 0.0935
_refine_ls_wR_factor_ref 0.1000
_reflns_Friedel_coverage 0.000
_reflns_number_gt 4460
_reflns_number_total 5222
_reflns_threshold_expression 'I > 2\s(I)'
_cod_data_source_file om401065c_si_002.cif
_cod_data_source_block zj46
_cod_depositor_comments
;Adding full bibliography for
 ./tmp-cod-update-bibliographies-18343/cifs/4082235.cif.
;
_cod_original_cell_volume 2974.35(17)
_cod_database_code 4082235
_chemical_oxdiff_formula 'C26 H17 N1 Si1 Ti1'
_reflns_odcompleteness_completeness 99.19
_reflns_odcompleteness_iscentric 1
_reflns_odcompleteness_theta 25.97
_olex2_refinement_description
;
1. Fixed Uiso
 At 1.2 times of:
  All C(H) groups, All C(H,H) groups
 At 1.5 times of:
  All C(H,H,H) groups
2.a Ternary CH refined with riding coordinates:
 C28(H28), C29(H29), C30(H30), C31(H31), C32(H32), C33(H33), C34(H34),
 C35(H35), C36(H36), C37(H37)
2.b Secondary CH2 refined with riding coordinates:
 C25(H25A,H25B), C26(H26A,H26B)
2.c Aromatic/amide H refined with riding coordinates:
 C6(H6), C7(H7), C8(H8), C9(H9), C10(H10), C12(H12), C13(H13), C14(H14),
 C15(H15), C16(H16), C19(H19), C20(H20), C21(H21), C22(H22), C23(H23)
2.d Idealised Me refined as rotating group:
 C24(H24A,H24B,H24C), C27(H27A,H27B,H27C)
;
_shelx_estimated_absorpt_t_max 0.965
_shelx_estimated_absorpt_t_min 0.932
_shelx_space_group_comment
;
The symmetry employed for this shelxl refinement is uniquely defined
by the following loop, which should always be used as a source of
symmetry information in preference to the above space-group names.
They are only intended as comments.
;
_shelxl_version_number 2013-3

loop_
_space_group_symop_operation_xyz
'x, y, z'
'-x+1/2, y+1/2, -z+1/2'
'-x, -y, -z'
'x-1/2, -y-1/2, z-1/2'

loop_
_atom_site_label
_atom_site_type_symbol
_atom_site_fract_x
_atom_site_fract_y
_atom_site_fract_z
_atom_site_U_iso_or_equiv
_atom_site_adp_type
_atom_site_occupancy
_atom_site_site_symmetry_order
_atom_site_calc_flag
_atom_site_refinement_flags_posn
_atom_site_refinement_flags_adp
Ti1 Ti 0.65480(3) 0.34756(2) 0.38230(2) 0.02261(12) Uani 1 1 d . .
N1 N 1.14035(16) 0.34181(10) 0.40283(11) 0.0282(4) Uani 1 1 d . .
Si1 Si 1.10974(5) 0.25308(3) 0.44530(4) 0.02719(15) Uani 1 1 d . .
C1 C 1.04570(19) 0.38709(11) 0.37392(12) 0.0232(4) Uani 1 1 d . .
C2 C 0.90174(19) 0.36717(11) 0.36977(12) 0.0214(4) Uani 1 1 d . .
C3 C 0.85739(19) 0.31368(11) 0.42811(11) 0.0214(4) Uani 1 1 d . .
C4 C 0.93776(19) 0.26012(11) 0.47011(11) 0.0230(4) Uani 1 1 d . .
C5 C 1.08033(19) 0.46568(11) 0.34592(11) 0.0224(4) Uani 1 1 d . .
C6 C 1.1865(2) 0.47312(12) 0.30474(12) 0.0275(5) Uani 1 1 d . .
H6 H 1.2360 0.4288 0.2946 0.033 Uiso 1 1 calc R U
C7 C 1.2210(2) 0.54508(13) 0.27814(13) 0.0334(5) Uani 1 1 d . .
H7 H 1.2926 0.5495 0.2489 0.040 Uiso 1 1 calc R U
C8 C 1.1521(2) 0.60986(13) 0.29404(14) 0.0358(5) Uani 1 1 d . .
H8 H 1.1758 0.6589 0.2758 0.043 Uiso 1 1 calc R U
C9 C 1.0482(2) 0.60326(13) 0.33674(15) 0.0368(5) Uani 1 1 d . .
H9 H 1.0015 0.6480 0.3489 0.044 Uiso 1 1 calc R U
C10 C 1.0120(2) 0.53129(12) 0.36186(13) 0.0298(5) Uani 1 1 d . .
H10 H 0.9394 0.5270 0.3904 0.036 Uiso 1 1 calc R U
C11 C 0.8852(2) 0.20534(12) 0.52409(11) 0.0244(4) Uani 1 1 d . .
C12 C 0.7752(2) 0.22341(14) 0.55979(13) 0.0363(5) Uani 1 1 d . .
H12 H 0.7373 0.2735 0.5525 0.044 Uiso 1 1 calc R U
C13 C 0.7197(3) 0.17020(16) 0.60571(14) 0.0462(6) Uani 1 1 d . .
H13 H 0.6443 0.1840 0.6289 0.055 Uiso 1 1 calc R U
C14 C 0.7731(3) 0.09746(15) 0.61791(13) 0.0438(6) Uani 1 1 d . .
H14 H 0.7333 0.0605 0.6479 0.053 Uiso 1 1 calc R U
C15 C 0.8848(3) 0.07895(13) 0.58619(13) 0.0384(6) Uani 1 1 d . .
H15 H 0.9239 0.0294 0.5958 0.046 Uiso 1 1 calc R U
C16 C 0.9414(2) 0.13194(12) 0.54020(12) 0.0302(5) Uani 1 1 d . .
H16 H 1.0192 0.1183 0.5193 0.036 Uiso 1 1 calc R U
C17 C 0.79780(19) 0.39339(11) 0.31630(12) 0.0246(4) Uani 1 1 d . .
C18 C 0.8014(2) 0.43192(12) 0.24039(13) 0.0287(5) Uani 1 1 d . .
C19 C 0.8937(2) 0.41078(13) 0.19192(13) 0.0343(5) Uani 1 1 d . .
H19 H 0.9567 0.3716 0.2092 0.041 Uiso 1 1 calc R U
C20 C 0.8951(3) 0.44604(15) 0.11880(14) 0.0436(6) Uani 1 1 d . .
H20 H 0.9592 0.4311 0.0869 0.052 Uiso 1 1 calc R U
C21 C 0.8040(3) 0.50258(16) 0.09243(16) 0.0509(7) Uani 1 1 d . .
H21 H 0.8063 0.5276 0.0430 0.061 Uiso 1 1 calc R U
C22 C 0.7098(3) 0.52250(16) 0.13807(18) 0.0553(8) Uani 1 1 d . .
H22 H 0.6457 0.5607 0.1195 0.066 Uiso 1 1 calc R U
C23 C 0.7071(2) 0.48767(15) 0.21071(16) 0.0459(7) Uani 1 1 d . .
H23 H 0.6403 0.5018 0.2410 0.055 Uiso 1 1 calc R U
C24 C 1.0331(3) 0.18860(18) 0.29023(17) 0.0582(8) Uani 1 1 d . .
H24A H 0.9407 0.1894 0.2995 0.087 Uiso 1 1 calc R U
H24B H 1.0452 0.1464 0.2538 0.087 Uiso 1 1 calc R U
H24C H 1.0543 0.2378 0.2668 0.087 Uiso 1 1 calc R U
C25 C 1.1244(2) 0.17661(13) 0.36871(15) 0.0375(5) Uani 1 1 d . .
H25A H 1.2172 0.1752 0.3585 0.045 Uiso 1 1 calc R U
H25B H 1.1046 0.1258 0.3907 0.045 Uiso 1 1 calc R U
C26 C 1.2455(2) 0.23827(14) 0.53121(16) 0.0459(6) Uani 1 1 d . .
H26A H 1.2230 0.1930 0.5618 0.055 Uiso 1 1 calc R U
H26B H 1.3282 0.2259 0.5102 0.055 Uiso 1 1 calc R U
C27 C 1.2720(3) 0.3047(2) 0.58639(16) 0.0632(8) Uani 1 1 d . .
H27A H 1.2915 0.3506 0.5566 0.095 Uiso 1 1 calc R U
H27B H 1.3483 0.2929 0.6273 0.095 Uiso 1 1 calc R U
H27C H 1.1939 0.3145 0.6117 0.095 Uiso 1 1 calc R U
C28 C 0.5308(2) 0.46326(13) 0.38634(16) 0.0379(6) Uani 1 1 d . .
H28 H 0.4774 0.4893 0.3395 0.046 Uiso 1 1 calc R U
C29 C 0.4813(2) 0.41301(13) 0.43862(14) 0.0350(5) Uani 1 1 d . .
H29 H 0.3870 0.3956 0.4346 0.042 Uiso 1 1 calc R U
C30 C 0.5839(3) 0.39605(17) 0.50066(15) 0.0496(7) Uani 1 1 d . .
H30 H 0.5753 0.3652 0.5492 0.060 Uiso 1 1 calc R U
C31 C 0.6970(3) 0.43727(18) 0.48746(19) 0.0603(9) Uani 1 1 d . .
H31 H 0.7817 0.4418 0.5258 0.072 Uiso 1 1 calc R U
C32 C 0.6642(2) 0.47949(14) 0.4174(2) 0.0546(8) Uani 1 1 d . .
H32 H 0.7209 0.5195 0.3970 0.065 Uiso 1 1 calc R U
C33 C 0.5324(3) 0.29695(14) 0.26352(15) 0.0503(7) Uani 1 1 d . .
H33 H 0.5021 0.3264 0.2134 0.060 Uiso 1 1 calc R U
C34 C 0.6491(3) 0.25389(16) 0.28060(16) 0.0475(7) Uani 1 1 d . .
H34 H 0.7171 0.2475 0.2447 0.057 Uiso 1 1 calc R U
C35 C 0.6469(3) 0.21520(13) 0.35007(17) 0.0460(7) Uani 1 1 d . .
H35 H 0.7127 0.1754 0.3734 0.055 Uiso 1 1 calc R U
C36 C 0.5306(3) 0.23319(15) 0.37732(15) 0.0473(7) Uani 1 1 d . .
H36 H 0.4980 0.2084 0.4236 0.057 Uiso 1 1 calc R U
C37 C 0.4585(2) 0.28285(15) 0.32377(18) 0.0489(7) Uani 1 1 d . .
H37 H 0.3655 0.3005 0.3249 0.059 Uiso 1 1 calc R U

loop_
_atom_site_aniso_label
_atom_site_aniso_U_11
_atom_site_aniso_U_22
_atom_site_aniso_U_33
_atom_site_aniso_U_23
_atom_site_aniso_U_13
_atom_site_aniso_U_12
Ti1 0.01639(19) 0.0207(2) 0.0302(2) -0.00513(15) 0.00214(15) 0.00076(14)
N1 0.0181(9) 0.0253(9) 0.0405(10) 0.0062(8) 0.0032(7) 0.0011(7)
Si1 0.0189(3) 0.0225(3) 0.0394(3) 0.0083(2) 0.0021(2) 0.0024(2)
C1 0.0204(10) 0.0218(10) 0.0267(10) 0.0006(8) 0.0016(8) -0.0005(8)
C2 0.0186(10) 0.0165(9) 0.0288(10) -0.0001(8) 0.0030(8) 0.0018(8)
C3 0.0203(10) 0.0199(10) 0.0240(10) -0.0040(8) 0.0038(8) -0.0007(8)
C4 0.0224(10) 0.0225(10) 0.0236(10) -0.0004(8) 0.0020(8) -0.0004(8)
C5 0.0186(10) 0.0222(10) 0.0240(10) 0.0034(8) -0.0038(8) -0.0010(8)
C6 0.0263(11) 0.0262(11) 0.0301(11) 0.0016(9) 0.0047(9) -0.0005(9)
C7 0.0342(12) 0.0338(12) 0.0330(12) 0.0054(10) 0.0079(10) -0.0057(10)
C8 0.0391(13) 0.0241(11) 0.0426(13) 0.0095(10) 0.0015(11) -0.0074(10)
C9 0.0316(12) 0.0215(11) 0.0554(15) 0.0016(10) 0.0012(11) 0.0029(9)
C10 0.0215(11) 0.0274(11) 0.0399(12) -0.0003(10) 0.0032(9) 0.0002(9)
C11 0.0269(11) 0.0248(10) 0.0206(10) 0.0001(8) 0.0004(8) -0.0028(9)
C12 0.0410(13) 0.0356(13) 0.0342(12) 0.0044(10) 0.0123(10) 0.0014(11)
C13 0.0484(15) 0.0560(17) 0.0384(13) 0.0041(12) 0.0195(12) -0.0069(13)
C14 0.0589(17) 0.0442(15) 0.0282(12) 0.0092(11) 0.0065(11) -0.0181(13)
C15 0.0540(16) 0.0275(12) 0.0310(12) 0.0066(10) -0.0019(11) -0.0068(11)
C16 0.0351(12) 0.0288(11) 0.0256(11) 0.0013(9) 0.0012(9) -0.0014(10)
C17 0.0206(10) 0.0170(10) 0.0349(11) 0.0009(9) 0.0004(9) -0.0002(8)
C18 0.0219(11) 0.0246(11) 0.0359(12) 0.0060(9) -0.0068(9) -0.0067(9)
C19 0.0402(13) 0.0288(12) 0.0301(11) 0.0004(10) -0.0058(10) -0.0006(10)
C20 0.0524(16) 0.0469(15) 0.0290(12) 0.0027(11) -0.0017(11) -0.0085(12)
C21 0.0505(16) 0.0526(16) 0.0435(14) 0.0248(13) -0.0115(13) -0.0152(13)
C22 0.0351(14) 0.0530(17) 0.0722(19) 0.0392(15) -0.0085(14) -0.0001(12)
C23 0.0271(12) 0.0447(15) 0.0636(16) 0.0262(13) -0.0001(11) 0.0017(11)
C24 0.0564(18) 0.0600(18) 0.0566(17) -0.0150(15) 0.0041(14) 0.0211(15)
C25 0.0297(12) 0.0299(12) 0.0563(15) 0.0061(11) 0.0176(11) 0.0067(10)
C26 0.0319(13) 0.0385(14) 0.0617(16) 0.0147(13) -0.0103(12) 0.0007(11)
C27 0.067(2) 0.080(2) 0.0398(15) 0.0035(15) 0.0002(14) 0.0055(17)
C28 0.0263(12) 0.0260(11) 0.0626(16) -0.0060(11) 0.0106(11) 0.0082(9)
C29 0.0262(12) 0.0354(12) 0.0444(13) -0.0139(11) 0.0088(10) 0.0076(10)
C30 0.0474(16) 0.0661(18) 0.0353(13) -0.0192(13) 0.0065(12) 0.0259(14)
C31 0.0334(15) 0.0648(19) 0.076(2) -0.0532(18) -0.0106(14) 0.0165(14)
C32 0.0274(13) 0.0282(13) 0.111(3) -0.0321(15) 0.0187(15) 0.0002(11)
C33 0.0688(19) 0.0347(14) 0.0376(14) 0.0020(11) -0.0219(13) -0.0219(13)
C34 0.0393(15) 0.0559(17) 0.0509(15) -0.0348(14) 0.0187(12) -0.0206(13)
C35 0.0438(15) 0.0223(12) 0.0649(18) -0.0148(12) -0.0131(13) 0.0019(11)
C36 0.0576(17) 0.0440(15) 0.0415(14) -0.0070(12) 0.0112(13) -0.0310(14)
C37 0.0186(12) 0.0427(15) 0.082(2) -0.0327(15) -0.0017(12) -0.0045(11)

loop_
_atom_type_symbol
_atom_type_description
_atom_type_scat_dispersion_real
_atom_type_scat_dispersion_imag
_atom_type_scat_source
C C 0.0033 0.0016 'International Tables Vol C Tables 4.2.6.8 and 6.1.1.4'
H H 0.0000 0.0000 'International Tables Vol C Tables 4.2.6.8 and 6.1.1.4'
N N 0.0061 0.0033 'International Tables Vol C Tables 4.2.6.8 and 6.1.1.4'
Si Si 0.0817 0.0704 'International Tables Vol C Tables 4.2.6.8 and 6.1.1.4'
Ti Ti 0.2776 0.4457 'International Tables Vol C Tables 4.2.6.8 and 6.1.1.4'

loop_
_geom_angle_atom_site_label_1
_geom_angle_atom_site_label_2
_geom_angle_atom_site_label_3
_geom_angle
C3 Ti1 C28 134.28(8)
C3 Ti1 C29 134.23(7)
C3 Ti1 C30 100.90(8)
C3 Ti1 C31 81.72(8)
C3 Ti1 C32 99.94(8)
C3 Ti1 C33 123.35(9)
C3 Ti1 C34 89.41(9)
C3 Ti1 C35 79.41(8)
C3 Ti1 C36 105.23(9)
C3 Ti1 C37 135.69(8)
C17 Ti1 C3 66.30(7)
C17 Ti1 C28 96.47(8)
C17 Ti1 C29 129.64(8)
C17 Ti1 C30 129.43(10)
C17 Ti1 C31 95.54(10)
C17 Ti1 C32 76.64(9)
C17 Ti1 C33 90.02(9)
C17 Ti1 C34 79.02(8)
C17 Ti1 C35 103.94(9)
C17 Ti1 C36 134.95(9)
C17 Ti1 C37 123.88(9)
C28 Ti1 C29 33.78(8)
C28 Ti1 C30 56.48(9)
C30 Ti1 C29 33.66(8)
C31 Ti1 C28 57.09(9)
C31 Ti1 C29 56.55(8)
C31 Ti1 C30 34.35(10)
C31 Ti1 C32 34.36(11)
C31 Ti1 C33 154.12(10)
C31 Ti1 C34 170.92(9)
C31 Ti1 C37 132.14(10)
C32 Ti1 C28 34.57(8)
C32 Ti1 C29 56.62(8)
C32 Ti1 C30 56.87(11)
C32 Ti1 C33 124.67(11)
C32 Ti1 C34 147.60(12)
C32 Ti1 C37 124.16(9)
C33 Ti1 C28 97.21(10)
C33 Ti1 C29 101.02(10)
C33 Ti1 C30 131.17(11)
C33 Ti1 C37 34.01(10)
C34 Ti1 C28 130.35(10)
C34 Ti1 C29 132.44(8)
C34 Ti1 C30 151.53(10)
C34 Ti1 C33 34.27(10)
C34 Ti1 C37 56.44(9)
C35 Ti1 C28 145.97(9)
C35 Ti1 C29 123.18(9)
C35 Ti1 C30 122.21(11)
C35 Ti1 C31 144.44(12)
C35 Ti1 C32 178.80(11)
C35 Ti1 C33 56.46(9)
C35 Ti1 C34 33.53(10)
C35 Ti1 C37 56.43(9)
C36 Ti1 C28 115.24(9)
C36 Ti1 C29 89.17(9)
C36 Ti1 C30 95.37(10)
C36 Ti1 C31 128.09(11)
C36 Ti1 C32 145.78(10)
C36 Ti1 C33 56.50(9)
C36 Ti1 C34 56.20(9)
C36 Ti1 C35 34.04(9)
C36 Ti1 C37 33.97(10)
C37 Ti1 C28 89.59(8)
C37 Ti1 C29 76.49(8)
C37 Ti1 C30 99.90(10)
C1 N1 Si1 121.65(14)
N1 Si1 C4 105.72(9)
N1 Si1 C25 107.09(10)
N1 Si1 C26 106.62(10)
C4 Si1 C25 112.45(10)
C26 Si1 C4 116.00(11)
C26 Si1 C25 108.42(11)
N1 C1 C2 123.41(18)
N1 C1 C5 118.43(17)
C2 C1 C5 118.10(16)
C1 C2 Ti1 170.68(14)
C3 C2 Ti1 57.13(10)
C3 C2 C1 120.88(16)
C17 C2 Ti1 55.43(11)
C17 C2 C1 127.46(18)
C17 C2 C3 111.66(17)
C2 C3 Ti1 87.95(11)
C4 C3 Ti1 146.27(15)
C4 C3 C2 123.76(18)
C3 C4 Si1 115.68(15)
C3 C4 C11 121.05(18)
C11 C4 Si1 122.85(14)
C6 C5 C1 119.09(18)
C10 C5 C1 122.11(18)
C10 C5 C6 118.77(19)
C5 C6 H6 119.8
C5 C6 C7 120.4(2)
C7 C6 H6 119.8
C6 C7 H7 119.9
C8 C7 C6 120.3(2)
C8 C7 H7 119.9
C7 C8 H8 120.2
C7 C8 C9 119.7(2)
C9 C8 H8 120.2
C8 C9 H9 120.0
C8 C9 C10 120.0(2)
C10 C9 H9 120.0
C5 C10 C9 120.8(2)
C5 C10 H10 119.6
C9 C10 H10 119.6
C12 C11 C4 121.48(19)
C12 C11 C16 116.75(19)
C16 C11 C4 121.74(19)
C11 C12 H12 119.2
C13 C12 C11 121.7(2)
C13 C12 H12 119.2
C12 C13 H13 119.8
C14 C13 C12 120.5(2)
C14 C13 H13 119.8
C13 C14 H14 120.4
C15 C14 C13 119.2(2)
C15 C14 H14 120.4
C14 C15 H15 119.6
C14 C15 C16 120.7(2)
C16 C15 H15 119.6
C11 C16 H16 119.5
C15 C16 C11 121.0(2)
C15 C16 H16 119.5
C2 C17 Ti1 92.80(13)
C2 C17 C18 128.22(19)
C18 C17 Ti1 138.76(14)
C19 C18 C17 121.12(19)
C19 C18 C23 117.2(2)
C23 C18 C17 121.6(2)
C18 C19 H19 119.4
C20 C19 C18 121.2(2)
C20 C19 H19 119.4
C19 C20 H20 119.9
C21 C20 C19 120.2(3)
C21 C20 H20 119.9
C20 C21 H21 120.3
C22 C21 C20 119.5(2)
C22 C21 H21 120.3
C21 C22 H22 119.6
C21 C22 C23 120.8(2)
C23 C22 H22 119.6
C18 C23 H23 119.5
C22 C23 C18 121.0(3)
C22 C23 H23 119.5
H24A C24 H24B 109.5
H24A C24 H24C 109.5
H24B C24 H24C 109.5
C25 C24 H24A 109.5
C25 C24 H24B 109.5
C25 C24 H24C 109.5
Si1 C25 H25A 108.7
Si1 C25 H25B 108.7
C24 C25 Si1 114.14(17)
C24 C25 H25A 108.7
C24 C25 H25B 108.7
H25A C25 H25B 107.6
Si1 C26 H26A 108.4
Si1 C26 H26B 108.4
H26A C26 H26B 107.5
C27 C26 Si1 115.35(19)
C27 C26 H26A 108.4
C27 C26 H26B 108.4
C26 C27 H27A 109.5
C26 C27 H27B 109.5
C26 C27 H27C 109.5
H27A C27 H27B 109.5
H27A C27 H27C 109.5
H27B C27 H27C 109.5
Ti1 C28 H28 125.7
C29 C28 Ti1 74.94(13)
C29 C28 H28 125.7
C29 C28 C32 108.1(2)
C32 C28 Ti1 72.08(13)
C32 C28 H28 125.7
Ti1 C29 H29 125.9
C28 C29 Ti1 71.28(12)
C28 C29 H29 125.9
C28 C29 C30 108.1(2)
C30 C29 Ti1 72.15(13)
C30 C29 H29 125.9
Ti1 C30 H30 125.8
C29 C30 Ti1 74.19(13)
C29 C30 H30 125.8
C29 C30 C31 108.0(3)
C31 C30 Ti1 71.31(14)
C31 C30 H30 125.8
Ti1 C31 H31 125.6
C30 C31 Ti1 74.34(14)
C30 C31 H31 125.6
C32 C31 Ti1 72.90(14)
C32 C31 C30 108.1(2)
C32 C31 H31 125.6
Ti1 C32 H32 125.9
C28 C32 Ti1 73.35(13)
C28 C32 H32 125.9
C31 C32 Ti1 72.74(15)
C31 C32 C28 107.7(3)
C31 C32 H32 125.9
Ti1 C33 H33 126.1
C34 C33 Ti1 72.72(13)
C34 C33 H33 126.1
C37 C33 Ti1 73.09(14)
C37 C33 H33 126.1
C37 C33 C34 107.3(2)
Ti1 C34 H34 125.7
C33 C34 Ti1 73.01(14)
C33 C34 H34 125.7
C35 C34 Ti1 72.79(14)
C35 C34 C33 108.3(2)
C35 C34 H34 125.7
Ti1 C35 H35 125.6
C34 C35 Ti1 73.67(14)
C34 C35 H35 125.6
C34 C35 C36 108.3(2)
C36 C35 Ti1 72.58(14)
C36 C35 H35 125.6
Ti1 C36 H36 125.5
C35 C36 Ti1 73.38(14)
C35 C36 H36 125.5
C35 C36 C37 108.5(2)
C37 C36 Ti1 74.10(14)
C37 C36 H36 125.5
Ti1 C37 H37 126.0
C33 C37 Ti1 72.90(13)
C33 C37 H37 126.0
C36 C37 Ti1 71.93(13)
C36 C37 C33 107.6(2)
C36 C37 H37 126.0

loop_
_geom_bond_atom_site_label_1
_geom_bond_atom_site_label_2
_geom_bond_distance
Ti1 C3 2.1724(19)
Ti1 C17 2.131(2)
Ti1 C28 2.378(2)
Ti1 C29 2.424(2)
Ti1 C30 2.398(2)
Ti1 C31 2.359(2)
Ti1 C32 2.361(2)
Ti1 C33 2.372(2)
Ti1 C34 2.368(2)
Ti1 C35 2.357(2)
Ti1 C36 2.347(2)
Ti1 C37 2.374(2)
N1 Si1 1.7484(17)
N1 C1 1.281(3)
Si1 C4 1.873(2)
Si1 C25 1.882(2)
Si1 C26 1.867(2)
C1 C2 1.500(3)
C1 C5 1.504(3)
C2 C3 1.481(3)
C2 C17 1.363(3)
C3 C4 1.364(3)
C4 C11 1.479(3)
C5 C6 1.386(3)
C5 C10 1.383(3)
C6 H6 0.9500
C6 C7 1.391(3)
C7 H7 0.9500
C7 C8 1.374(3)
C8 H8 0.9500
C8 C9 1.382(3)
C9 H9 0.9500
C9 C10 1.387(3)
C10 H10 0.9500
C11 C12 1.394(3)
C11 C16 1.404(3)
C12 H12 0.9500
C12 C13 1.387(3)
C13 H13 0.9500
C13 C14 1.376(4)
C14 H14 0.9500
C14 C15 1.374(4)
C15 H15 0.9500
C15 C16 1.390(3)
C16 H16 0.9500
C17 C18 1.461(3)
C18 C19 1.396(3)
C18 C23 1.400(3)
C19 H19 0.9500
C19 C20 1.389(3)
C20 H20 0.9500
C20 C21 1.377(4)
C21 H21 0.9500
C21 C22 1.372(4)
C22 H22 0.9500
C22 C23 1.381(4)
C23 H23 0.9500
C24 H24A 0.9800
C24 H24B 0.9800
C24 H24C 0.9800
C24 C25 1.518(4)
C25 H25A 0.9900
C25 H25B 0.9900
C26 H26A 0.9900
C26 H26B 0.9900
C26 C27 1.484(4)
C27 H27A 0.9800
C27 H27B 0.9800
C27 H27C 0.9800
C28 H28 1.0000
C28 C29 1.396(3)
C28 C32 1.408(3)
C29 H29 1.0000
C29 C30 1.397(3)
C30 H30 1.0000
C30 C31 1.405(4)
C31 H31 1.0000
C31 C32 1.395(4)
C32 H32 1.0000
C33 H33 1.0000
C33 C34 1.397(4)
C33 C37 1.388(4)
C34 H34 1.0000
C34 C35 1.363(4)
C35 H35 1.0000
C35 C36 1.377(4)
C36 H36 1.0000
C36 C37 1.379(4)
C37 H37 1.0000
